data_7225949
loop_
_publ_author_name
'Chapman, Michael R.'
'Kwan, Maria H. T.'
'King, Georgina E.'
'Kyffin, Benjamin A.'
'Blacker, A. John'
'Willans, Charlotte E.'
'Nguyen, Bao N.'

_publ_section_title
;
 Rapid, metal-free and aqueous synthesis of imidazo[1,2-a]pyridine under
 ambient conditions
;
_journal_issue 17
_journal_name_full 'Green Chem.'
_journal_page_first 4623
_journal_paper_doi 10.1039/C6GC01601D
_journal_volume 18
_journal_year 2016
_chemical_formula_moiety 'C9 H6 Cl F3 N2'
_chemical_formula_sum 'C9 H6 Cl F3 N2'
_chemical_formula_weight 234.61
_chemical_name_systematic
;
 ? 
;
_space_group_crystal_system monoclinic
_space_group_IT_number 15
_space_group_name_Hall '-I 2ya'
_space_group_name_H-M_alt 'I 1 2/a 1'
_symmetry_space_group_name_Hall '-I 2ya'
_symmetry_space_group_name_H-M 'I 1 2/a 1'
_atom_sites_solution_hydrogens geom
_atom_sites_solution_primary direct
_atom_sites_solution_secondary difmap
_audit_creation_date 2016-01-26
_audit_creation_method
;
Olex2 1.2
(compiled 2015.09.30 svn.r3233 for OlexSys, GUI svn.r5103)
;
_cell_angle_alpha 90.00
_cell_angle_beta 102.192(12)
_cell_angle_gamma 90.00
_cell_formula_units_Z 8
_cell_length_a 12.0869(14)
_cell_length_b 8.1608(10)
_cell_length_c 19.776(3)
_cell_measurement_reflns_used 1302
_cell_measurement_temperature 120.01(15)
_cell_measurement_theta_max 28.8020
_cell_measurement_theta_min 3.4480
_cell_volume 1906.7(4)
_computing_cell_refinement
;
CrysAlisPro, Agilent Technologies,
Version 1.171.37.34 (release 22-05-2014 CrysAlis171 .NET)
(compiled May 22 2014,16:03:01)
;
_computing_data_collection
;
CrysAlisPro, Agilent Technologies,
Version 1.171.37.34 (release 22-05-2014 CrysAlis171 .NET)
(compiled May 22 2014,16:03:01)
;
_computing_data_reduction
;
CrysAlisPro, Agilent Technologies,
Version 1.171.37.34 (release 22-05-2014 CrysAlis171 .NET)
(compiled May 22 2014,16:03:01)
;
_computing_molecular_graphics 'Olex2 (Dolomanov et al., 2009)'
_computing_publication_material 'Olex2 (Dolomanov et al., 2009)'
_computing_structure_refinement 'ShelXL (Sheldrick, 2015)'
_computing_structure_solution 'ShelXT (Sheldrick, 2015)'
_diffrn_ambient_environment N~2~
_diffrn_ambient_temperature 120.01(15)
_diffrn_detector 'CCD plate'
_diffrn_detector_area_resol_mean 5.3095
_diffrn_detector_type Atlas
_diffrn_measured_fraction_theta_full 0.999
_diffrn_measured_fraction_theta_max 0.873
_diffrn_measurement_details
;
  1 omega   -9.00   39.00   1.0000   30.0000
omega____ theta____ kappa____ phi______ frames
    -       13.1072   57.0000 -120.0000 48

  2 omega   26.00   80.00   1.0000   30.0000
omega____ theta____ kappa____ phi______ frames
    -       13.1072   57.0000  -90.0000 54

  3 omega   -3.00   84.00   1.0000   30.0000
omega____ theta____ kappa____ phi______ frames
    -       13.1072   37.0000  150.0000 87

  4 omega   12.00   56.00   1.0000   30.0000
omega____ theta____ kappa____ phi______ frames
    -       13.1072   37.0000   30.0000 44
;
_diffrn_measurement_device 'four-circle diffractometer'
_diffrn_measurement_device_type 'SuperNova, Dual, Cu at zero, Atlas'
_diffrn_measurement_method '\w scans'
_diffrn_orient_matrix_UB_11 0.0287979000
_diffrn_orient_matrix_UB_12 -0.0381803000
_diffrn_orient_matrix_UB_13 0.0309546000
_diffrn_orient_matrix_UB_21 -0.0281978000
_diffrn_orient_matrix_UB_22 -0.0747560000
_diffrn_orient_matrix_UB_23 -0.0108000000
_diffrn_orient_matrix_UB_31 0.0444602000
_diffrn_orient_matrix_UB_32 -0.0225906000
_diffrn_orient_matrix_UB_33 -0.0164867000
_diffrn_radiation_monochromator mirror
_diffrn_radiation_probe x-ray
_diffrn_radiation_type MoK\a
_diffrn_radiation_wavelength 0.71073
_diffrn_reflns_av_R_equivalents 0.0512
_diffrn_reflns_av_unetI/netI 0.0780
_diffrn_reflns_limit_h_max 12
_diffrn_reflns_limit_h_min -17
_diffrn_reflns_limit_k_max 11
_diffrn_reflns_limit_k_min -11
_diffrn_reflns_limit_l_max 27
_diffrn_reflns_limit_l_min -24
_diffrn_reflns_number 6222
_diffrn_reflns_theta_full 26.00
_diffrn_reflns_theta_max 31.20
_diffrn_reflns_theta_min 3.03
_diffrn_source 'SuperNova (Mo) X-ray Source'
_exptl_absorpt_coefficient_mu 0.411
_exptl_absorpt_correction_T_max 1.00000
_exptl_absorpt_correction_T_min 0.73299
_exptl_absorpt_correction_type multi-scan
_exptl_absorpt_process_details
;
CrysAlisPro, Agilent Technologies,
Version 1.171.37.34 (release 22-05-2014 CrysAlis171 .NET)
(compiled May 22 2014,16:03:01)
Empirical absorption correction using spherical harmonics,
 implemented in SCALE3 ABSPACK scaling algorithm.
;
_exptl_crystal_colour colourless
_exptl_crystal_colour_primary colourless
_exptl_crystal_density_diffrn 1.635
_exptl_crystal_density_method 'not measured'
_exptl_crystal_description block
_exptl_crystal_F_000 944
_exptl_crystal_size_max 0.26
_exptl_crystal_size_mid 0.1011
_exptl_crystal_size_min 0.03
_refine_diff_density_max 0.324
_refine_diff_density_min -0.333
_refine_diff_density_rms 0.076
_refine_ls_extinction_method none
_refine_ls_goodness_of_fit_ref 1.091
_refine_ls_hydrogen_treatment constr
_refine_ls_matrix_type full
_refine_ls_number_parameters 137
_refine_ls_number_reflns 2707
_refine_ls_number_restraints 0
_refine_ls_restrained_S_all 1.091
_refine_ls_R_factor_all 0.1075
_refine_ls_R_factor_gt 0.0707
_refine_ls_shift/su_max 0.000
_refine_ls_shift/su_mean 0.000
_refine_ls_structure_factor_coef Fsqd
_refine_ls_weighting_details 'calc w=1/[\s^2^(Fo^2^)+(0.0468P)^2^+1.7036P] where P=(Fo^2^+2Fc^2^)/3'
_refine_ls_weighting_scheme calc
_refine_ls_wR_factor_gt 0.1274
_refine_ls_wR_factor_ref 0.1426
_reflns_number_gt 1933
_reflns_number_total 2707
_reflns_threshold_expression >2sigma(I)
_cod_data_source_file c6gc01601d7.cif
_cod_data_source_block mrc196
_cod_depositor_comments 'Adding full bibliography for 7225942--7225950.cif.'
_cod_database_code 7225949
_chemical_oxdiff_formula 'C10 H10 N3 F3 Cl'
_reflns_odcompleteness_completeness 99.80
_reflns_odcompleteness_iscentric 1
_reflns_odcompleteness_theta 28.22
_olex2_refinement_description
;
1. Fixed Uiso
 At 1.2 times of:
  All C(H) groups
 At 1.5 times of:
  All C(H,H,H) groups
2.a Aromatic/amide H refined with riding coordinates:
 C3(H3), C6(H6), C7(H7)
2.b Idealised Me refined as rotating group:
 C9(H9A,H9B,H9C)
;
_olex2_date_sample_data_collection 2016-01-25
_olex2_submission_special_instructions 'No special instructions were received'

loop_
_space_group_symop_id
_space_group_symop_operation_xyz
1 'x, y, z'
2 '-x+1/2, y, -z'
3 'x+1/2, y+1/2, z+1/2'
4 '-x+1, y+1/2, -z+1/2'
5 '-x, -y, -z'
6 'x-1/2, -y, z'
7 '-x+1/2, -y+1/2, -z+1/2'
8 'x, -y+1/2, z+1/2'

loop_
_atom_site_label
_atom_site_type_symbol
_atom_site_fract_x
_atom_site_fract_y
_atom_site_fract_z
_atom_site_U_iso_or_equiv
_atom_site_adp_type
_atom_site_occupancy
_atom_site_calc_flag
_atom_site_refinement_flags_posn
Cl1 Cl 0.13063(6) 0.72941(10) 0.39425(4) 0.0306(2) Uani 1 d .
F2 F 0.57697(15) 0.6656(3) 0.50855(9) 0.0467(6) Uani 1 d .
F3 F 0.66151(14) 0.6843(3) 0.42439(10) 0.0522(6) Uani 1 d .
F1 F 0.58094(17) 0.8940(2) 0.45757(12) 0.0595(7) Uani 1 d .
N1 N 0.36341(17) 0.5654(3) 0.29596(10) 0.0183(5) Uani 1 d .
N2 N 0.17439(18) 0.5359(3) 0.26490(11) 0.0206(5) Uani 1 d .
C1 C 0.2587(2) 0.5966(3) 0.31233(12) 0.0183(5) Uani 1 d .
C3 C 0.3582(2) 0.7276(3) 0.41673(13) 0.0223(6) Uani 1 d .
H3 H 0.3577 0.7826 0.4579 0.027 Uiso 1 calc R
C8 C 0.2263(2) 0.4639(3) 0.21650(13) 0.0221(6) Uani 1 d .
C6 C 0.4646(2) 0.6106(3) 0.33755(13) 0.0220(6) Uani 1 d .
H6 H 0.5328 0.5880 0.3248 0.026 Uiso 1 calc R
C4 C 0.4625(2) 0.6892(3) 0.39777(13) 0.0217(6) Uani 1 d .
C7 C 0.3410(2) 0.4798(3) 0.23445(13) 0.0218(6) Uani 1 d .
H7 H 0.3935 0.4409 0.2101 0.026 Uiso 1 calc R
C2 C 0.2598(2) 0.6832(3) 0.37428(13) 0.0208(6) Uani 1 d .
C5 C 0.5701(2) 0.7330(4) 0.44651(15) 0.0290(7) Uani 1 d .
C9 C 0.1576(2) 0.3789(4) 0.15473(14) 0.0316(7) Uani 1 d .
H9A H 0.1413 0.2691 0.1671 0.047 Uiso 1 calc GR
H9B H 0.1994 0.3756 0.1185 0.047 Uiso 1 calc GR
H9C H 0.0880 0.4373 0.1389 0.047 Uiso 1 calc GR

loop_
_atom_site_aniso_label
_atom_site_aniso_U_11
_atom_site_aniso_U_22
_atom_site_aniso_U_33
_atom_site_aniso_U_23
_atom_site_aniso_U_13
_atom_site_aniso_U_12
Cl1 0.0235(3) 0.0428(5) 0.0285(4) -0.0074(3) 0.0129(3) 0.0025(3)
F2 0.0353(10) 0.0726(15) 0.0261(9) 0.0098(10) -0.0070(8) -0.0135(10)
F3 0.0184(9) 0.0899(17) 0.0470(11) -0.0183(11) 0.0040(8) -0.0089(9)
F1 0.0536(12) 0.0318(12) 0.0764(15) -0.0046(11) -0.0244(11) -0.0116(10)
N1 0.0184(10) 0.0207(12) 0.0172(10) -0.0003(9) 0.0069(8) 0.0003(9)
N2 0.0209(11) 0.0225(12) 0.0183(11) 0.0005(9) 0.0038(9) -0.0009(9)
C1 0.0193(12) 0.0203(14) 0.0165(12) 0.0021(11) 0.0064(10) 0.0008(10)
C3 0.0274(14) 0.0223(14) 0.0183(12) -0.0007(11) 0.0069(11) -0.0006(12)
C8 0.0256(14) 0.0213(14) 0.0189(13) 0.0009(11) 0.0037(11) -0.0006(11)
C6 0.0178(12) 0.0237(15) 0.0251(13) 0.0033(12) 0.0059(10) 0.0018(11)
C4 0.0216(13) 0.0236(15) 0.0195(13) 0.0025(11) 0.0032(10) -0.0027(11)
C7 0.0263(14) 0.0220(14) 0.0183(12) -0.0027(11) 0.0075(11) 0.0032(11)
C2 0.0188(13) 0.0239(15) 0.0214(13) 0.0012(11) 0.0081(10) 0.0003(10)
C5 0.0245(14) 0.0334(17) 0.0269(14) 0.0001(14) 0.0008(12) -0.0061(12)
C9 0.0288(15) 0.0378(18) 0.0264(14) -0.0080(14) 0.0020(12) -0.0018(13)

loop_
_atom_type_symbol
_atom_type_description
_atom_type_scat_dispersion_real
_atom_type_scat_dispersion_imag
_atom_type_scat_source
C C 0.0033 0.0016 'International Tables Vol C Tables 4.2.6.8 and 6.1.1.4'
H H 0.0000 0.0000 'International Tables Vol C Tables 4.2.6.8 and 6.1.1.4'
Cl Cl 0.1484 0.1585 'International Tables Vol C Tables 4.2.6.8 and 6.1.1.4'
F F 0.0171 0.0103 'International Tables Vol C Tables 4.2.6.8 and 6.1.1.4'
N N 0.0061 0.0033 'International Tables Vol C Tables 4.2.6.8 and 6.1.1.4'

loop_
_geom_angle_atom_site_label_1
_geom_angle_atom_site_label_2
_geom_angle_atom_site_label_3
_geom_angle
C6 N1 C1 123.3(2)
C6 N1 C7 130.5(2)
C7 N1 C1 106.2(2)
C1 N2 C8 104.8(2)
N1 C1 C2 116.8(2)
N2 C1 N1 111.5(2)
N2 C1 C2 131.7(2)
C4 C3 H3 120.4
C2 C3 H3 120.4
C2 C3 C4 119.3(2)
N2 C8 C9 120.6(2)
C7 C8 N2 111.4(2)
C7 C8 C9 128.0(2)
N1 C6 H6 120.9
C4 C6 N1 118.3(2)
C4 C6 H6 120.9
C3 C4 C5 118.5(2)
C6 C4 C3 121.1(2)
C6 C4 C5 120.4(2)
N1 C7 H7 126.9
C8 C7 N1 106.1(2)
C8 C7 H7 126.9
C1 C2 Cl1 117.61(19)
C3 C2 Cl1 121.1(2)
C3 C2 C1 121.2(2)
F2 C5 F3 106.5(2)
F2 C5 F1 105.7(2)
F2 C5 C4 111.9(2)
F3 C5 F1 106.7(2)
F3 C5 C4 112.8(2)
F1 C5 C4 112.6(2)
C8 C9 H9A 109.5
C8 C9 H9B 109.5
C8 C9 H9C 109.5
H9A C9 H9B 109.5
H9A C9 H9C 109.5
H9B C9 H9C 109.5

loop_
_geom_bond_atom_site_label_1
_geom_bond_atom_site_label_2
_geom_bond_distance
Cl1 C2 1.731(3)
F2 C5 1.331(3)
F3 C5 1.332(3)
F1 C5 1.334(4)
N1 C1 1.395(3)
N1 C6 1.372(3)
N1 C7 1.379(3)
N2 C1 1.327(3)
N2 C8 1.381(3)
C1 C2 1.412(4)
C3 H3 0.9300
C3 C4 1.425(4)
C3 C2 1.353(4)
C8 C7 1.362(4)
C8 C9 1.495(4)
C6 H6 0.9300
C6 C4 1.357(4)
C4 C5 1.489(4)
C7 H7 0.9300
C9 H9A 0.9600
C9 H9B 0.9600
C9 H9C 0.9600

loop_
_geom_torsion_atom_site_label_1
_geom_torsion_atom_site_label_2
_geom_torsion_atom_site_label_3
_geom_torsion_atom_site_label_4
_geom_torsion
N1 C1 C2 Cl1 177.89(19)
N1 C1 C2 C3 -2.5(4)
N1 C6 C4 C3 -1.5(4)
N1 C6 C4 C5 176.7(2)
N2 C1 C2 Cl1 -2.6(4)
N2 C1 C2 C3 177.1(3)
N2 C8 C7 N1 -0.4(3)
C1 N1 C6 C4 0.3(4)
C1 N1 C7 C8 0.2(3)
C1 N2 C8 C7 0.3(3)
C1 N2 C8 C9 179.1(3)
C3 C4 C5 F2 57.0(4)
C3 C4 C5 F3 177.2(3)
C3 C4 C5 F1 -61.9(3)
C8 N2 C1 N1 -0.2(3)
C8 N2 C1 C2 -179.7(3)
C6 N1 C1 N2 -177.9(2)
C6 N1 C1 C2 1.7(4)
C6 N1 C7 C8 177.9(3)
C6 C4 C5 F2 -121.3(3)
C6 C4 C5 F3 -1.1(4)
C6 C4 C5 F1 119.8(3)
C4 C3 C2 Cl1 -179.1(2)
C4 C3 C2 C1 1.3(4)
C7 N1 C1 N2 0.0(3)
C7 N1 C1 C2 179.6(2)
C7 N1 C6 C4 -177.1(3)
C2 C3 C4 C6 0.8(4)
C2 C3 C4 C5 -177.5(3)
C9 C8 C7 N1 -179.0(3)
